data_1518119
loop_
_publ_author_name
'Manjappa, Kiran B.'
'Jhang, Wei-Fang'
'Huang, Shin-Yi'
'Yang, Ding-Yah'

_publ_section_title
;
 Microwave-Promoted, Metal- and Catalyst-Free Decarboxylative
 \a,\b-Difunctionlization of Secondary \a-Amino Acids via
 Pseudo-Four-Component Reactions.
;
_journal_issue 21
_journal_name_full 'Organic letters'
_journal_page_first 5690
_journal_page_last 5693
_journal_paper_doi 10.1021/ol5027574
_journal_volume 16
_journal_year 2014
_chemical_formula_moiety 'C29 H35 N O4'
_chemical_formula_sum 'C29 H35 N O4'
_chemical_formula_weight 461.58
_space_group_IT_number 2
_symmetry_cell_setting triclinic
_symmetry_Int_Tables_number 2
_symmetry_space_group_name_Hall '-P 1'
_symmetry_space_group_name_H-M 'P -1'
_atom_sites_solution_hydrogens geom
_atom_sites_solution_primary direct
_atom_sites_solution_secondary difmap
_audit_creation_method SHELXL-97
_cell_angle_alpha 72.336(9)
_cell_angle_beta 85.409(7)
_cell_angle_gamma 73.350(8)
_cell_formula_units_Z 2
_cell_length_a 9.3779(8)
_cell_length_b 9.7764(11)
_cell_length_c 15.0082(13)
_cell_measurement_reflns_used 2680
_cell_measurement_temperature 150(2)
_cell_measurement_theta_max 29.0951
_cell_measurement_theta_min 2.7588
_cell_volume 1256.1(2)
_computing_cell_refinement
; 
CrysAlis RED, Oxford Diffraction Ltd., 
Version 1.171.32.29 (release 10-06-2008 CrysAlis171 .NET) 
(compiled Jun 10 2008,16:49:55) 
;
_computing_data_collection
; 
CrysAlis CCD, Oxford Diffraction Ltd., 
Version 1.171.32.29 (release 10-06-2008 CrysAlis171 .NET) 
(compiled Jun 10 2008,16:49:55) 
;
_computing_data_reduction
; 
CrysAlis RED, Oxford Diffraction Ltd., 
Version 1.171.32.29 (release 10-06-2008 CrysAlis171 .NET) 
(compiled Jun 10 2008,16:49:55) 
;
_computing_molecular_graphics 'Bruker SHELXTL'
_computing_publication_material 'Bruker SHELXTL'
_computing_structure_refinement 'SHELXL-97 (Sheldrick, 2008)'
_computing_structure_solution 'SHELXS-97 (Sheldrick, 2008)'
_diffrn_ambient_temperature 150(2)
_diffrn_measured_fraction_theta_full 0.998
_diffrn_measured_fraction_theta_max 0.840
_diffrn_measurement_device_type 'CCD detector'
_diffrn_measurement_method '\w scans'
_diffrn_radiation_monochromator graphite
_diffrn_radiation_probe x-ray
_diffrn_radiation_type MoK\a
_diffrn_radiation_wavelength 0.71073
_diffrn_reflns_av_R_equivalents 0.0249
_diffrn_reflns_av_sigmaI/netI 0.0491
_diffrn_reflns_limit_h_max 12
_diffrn_reflns_limit_h_min -10
_diffrn_reflns_limit_k_max 13
_diffrn_reflns_limit_k_min -10
_diffrn_reflns_limit_l_max 18
_diffrn_reflns_limit_l_min -18
_diffrn_reflns_number 9532
_diffrn_reflns_theta_full 26.00
_diffrn_reflns_theta_max 29.16
_diffrn_reflns_theta_min 2.76
_diffrn_source 'fine-focus sealed tube'
_exptl_absorpt_coefficient_mu 0.080
_exptl_absorpt_correction_T_max 1.00000
_exptl_absorpt_correction_T_min 0.98574
_exptl_absorpt_correction_type multi-scan
_exptl_absorpt_process_details
; 
CrysAlisPro, Agilent Technologies, 
Version 1.171.35.21 (release 20-01-2012 CrysAlis171 .NET) 
(compiled Jan 23 2012,18:06:46) 
Empirical absorption correction using spherical harmonics, 
 implemented in SCALE3 ABSPACK scaling algorithm. 
;
_exptl_crystal_colour colorless
_exptl_crystal_density_diffrn 1.220
_exptl_crystal_density_method 'not measured'
_exptl_crystal_description parallelepiped
_exptl_crystal_F_000 496
_exptl_crystal_size_max 0.46
_exptl_crystal_size_mid 0.42
_exptl_crystal_size_min 0.40
_refine_diff_density_max 0.278
_refine_diff_density_min -0.252
_refine_diff_density_rms 0.052
_refine_ls_extinction_method none
_refine_ls_goodness_of_fit_ref 1.028
_refine_ls_hydrogen_treatment constr
_refine_ls_matrix_type full
_refine_ls_number_parameters 307
_refine_ls_number_reflns 5696
_refine_ls_number_restraints 0
_refine_ls_restrained_S_all 1.028
_refine_ls_R_factor_all 0.0696
_refine_ls_R_factor_gt 0.0500
_refine_ls_shift/su_max 0.000
_refine_ls_shift/su_mean 0.000
_refine_ls_structure_factor_coef Fsqd
_refine_ls_weighting_details 'calc w=1/[\s^2^(Fo^2^)+(0.0455P)^2^+0.3728P] where P=(Fo^2^+2Fc^2^)/3'
_refine_ls_weighting_scheme calc
_refine_ls_wR_factor_gt 0.1085
_refine_ls_wR_factor_ref 0.1224
_reflns_number_gt 4382
_reflns_number_total 5696
_reflns_threshold_expression >2sigma(I)
_cod_data_source_file ol5027574_si_003.cif
_cod_data_source_block wf039
_cod_depositor_comments 'Adding full bibliography for 1518118--1518120.cif.'
_cod_database_code 1518119

loop_
_symmetry_equiv_pos_as_xyz
'x, y, z'
'-x, -y, -z'

loop_
_atom_site_label
_atom_site_type_symbol
_atom_site_fract_x
_atom_site_fract_y
_atom_site_fract_z
_atom_site_U_iso_or_equiv
_atom_site_adp_type
_atom_site_occupancy
_atom_site_symmetry_multiplicity
_atom_site_calc_flag
_atom_site_refinement_flags
O1 O 0.62517(11) 0.07667(12) 0.13007(7) 0.0215(2) Uani 1 1 d .
O2 O 0.82818(12) -0.14108(13) 0.43567(8) 0.0288(3) Uani 1 1 d .
O3 O -0.05475(11) 0.60261(13) -0.26133(8) 0.0272(3) Uani 1 1 d .
O4 O 0.25194(12) -0.41567(13) 0.48766(8) 0.0301(3) Uani 1 1 d .
N N 0.38117(13) 0.23181(13) 0.09028(9) 0.0181(3) Uani 1 1 d .
C1 C 0.46880(15) 0.11463(16) 0.16370(10) 0.0180(3) Uani 1 1 d .
H1A H 0.4307 0.0249 0.1767 0.022 Uiso 1 1 calc R
C2 C 0.42219(17) 0.37243(17) 0.07036(11) 0.0218(3) Uani 1 1 d .
H2A H 0.3545 0.4509 0.0217 0.026 Uiso 1 1 calc R
H2B H 0.5248 0.3585 0.0458 0.026 Uiso 1 1 calc R
C3 C 0.41318(17) 0.42288(17) 0.15720(11) 0.0225(3) Uani 1 1 d .
H3A H 0.3086 0.4472 0.1781 0.027 Uiso 1 1 calc R
H3B H 0.4471 0.5143 0.1423 0.027 Uiso 1 1 calc R
C4 C 0.50997(16) 0.30056(16) 0.23576(11) 0.0205(3) Uani 1 1 d .
H4A H 0.6161 0.2837 0.2178 0.025 Uiso 1 1 calc R
H4B H 0.4972 0.3320 0.2934 0.025 Uiso 1 1 calc R
C5 C 0.46485(15) 0.15635(16) 0.25394(10) 0.0176(3) Uani 1 1 d .
H5A H 0.3600 0.1745 0.2769 0.021 Uiso 1 1 calc R
C6 C 0.56302(15) 0.02406(16) 0.32877(10) 0.0182(3) Uani 1 1 d .
H6A H 0.5797 0.0631 0.3803 0.022 Uiso 1 1 calc R
C7 C 0.71346(15) -0.03046(16) 0.28744(10) 0.0182(3) Uani 1 1 d .
C8 C 0.73514(15) 0.00123(16) 0.19438(11) 0.0185(3) Uani 1 1 d .
C9 C 0.88283(16) -0.04008(18) 0.14837(11) 0.0225(3) Uani 1 1 d .
H9A H 0.8898 0.0447 0.0933 0.027 Uiso 1 1 calc R
H9B H 0.8879 -0.1264 0.1256 0.027 Uiso 1 1 calc R
C10 C 1.01671(16) -0.08011(18) 0.21330(11) 0.0227(3) Uani 1 1 d .
C11 C 0.98515(16) -0.18394(18) 0.30744(11) 0.0242(4) Uani 1 1 d .
H11A H 0.9820 -0.2792 0.2984 0.029 Uiso 1 1 calc R
H11B H 1.0679 -0.2065 0.3513 0.029 Uiso 1 1 calc R
C12 C 0.83980(16) -0.11788(16) 0.35076(11) 0.0201(3) Uani 1 1 d .
C13 C 0.38071(17) 0.18753(17) 0.00502(11) 0.0224(3) Uani 1 1 d .
H13A H 0.3587 0.0896 0.0220 0.027 Uiso 1 1 calc R
H13B H 0.4810 0.1755 -0.0231 0.027 Uiso 1 1 calc R
C14 C 0.26744(16) 0.30023(17) -0.06660(11) 0.0199(3) Uani 1 1 d .
C15 C 0.30854(16) 0.36079(17) -0.15736(11) 0.0215(3) Uani 1 1 d .
H15A H 0.4104 0.3325 -0.1740 0.026 Uiso 1 1 calc R
C16 C 0.20581(16) 0.46197(17) -0.22548(11) 0.0218(3) Uani 1 1 d .
H16A H 0.2371 0.5007 -0.2875 0.026 Uiso 1 1 calc R
C17 C 0.05698(16) 0.50523(16) -0.20113(11) 0.0201(3) Uani 1 1 d .
C18 C 0.01378(16) 0.44699(18) -0.10951(11) 0.0248(4) Uani 1 1 d .
H18A H -0.0876 0.4770 -0.0924 0.030 Uiso 1 1 calc R
C19 C 0.11721(17) 0.34612(18) -0.04355(11) 0.0236(3) Uani 1 1 d .
H19A H 0.0859 0.3072 0.0185 0.028 Uiso 1 1 calc R
C20 C -0.01325(19) 0.6687(2) -0.35470(11) 0.0302(4) Uani 1 1 d .
H20A H -0.1021 0.7361 -0.3906 0.045 Uiso 1 1 calc R
H20B H 0.0336 0.5901 -0.3842 0.045 Uiso 1 1 calc R
H20C H 0.0573 0.7252 -0.3534 0.045 Uiso 1 1 calc R
C21 C 0.48589(15) -0.09830(16) 0.37126(10) 0.0178(3) Uani 1 1 d .
C22 C 0.37178(16) -0.07899(17) 0.43635(11) 0.0216(3) Uani 1 1 d .
H22A H 0.3456 0.0095 0.4551 0.026 Uiso 1 1 calc R
C23 C 0.29661(17) -0.18583(18) 0.47383(11) 0.0246(4) Uani 1 1 d .
H23A H 0.2201 -0.1707 0.5182 0.030 Uiso 1 1 calc R
C24 C 0.33287(16) -0.31623(17) 0.44660(11) 0.0232(3) Uani 1 1 d .
C25 C 0.44509(16) -0.33736(18) 0.38202(11) 0.0231(3) Uani 1 1 d .
H25A H 0.4703 -0.4252 0.3626 0.028 Uiso 1 1 calc R
C26 C 0.52057(16) -0.22892(17) 0.34579(11) 0.0211(3) Uani 1 1 d .
H26A H 0.5982 -0.2450 0.3023 0.025 Uiso 1 1 calc R
C27 C 0.2700(2) -0.5388(2) 0.45126(14) 0.0346(4) Uani 1 1 d .
H27A H 0.2067 -0.6012 0.4860 0.052 Uiso 1 1 calc R
H27B H 0.3743 -0.5984 0.4578 0.052 Uiso 1 1 calc R
H27C H 0.2413 -0.5013 0.3850 0.052 Uiso 1 1 calc R
C28 C 1.15775(17) -0.1606(2) 0.17007(13) 0.0343(4) Uani 1 1 d .
H28A H 1.2430 -0.1869 0.2117 0.051 Uiso 1 1 calc R
H28B H 1.1761 -0.0946 0.1092 0.051 Uiso 1 1 calc R
H28C H 1.1441 -0.2517 0.1617 0.051 Uiso 1 1 calc R
C29 C 1.0401(2) 0.0607(2) 0.22763(13) 0.0333(4) Uani 1 1 d .
H29A H 0.9504 0.1125 0.2551 0.050 Uiso 1 1 calc R
H29B H 1.0596 0.1269 0.1672 0.050 Uiso 1 1 calc R
H29C H 1.1251 0.0326 0.2697 0.050 Uiso 1 1 calc R

loop_
_atom_site_aniso_label
_atom_site_aniso_U_11
_atom_site_aniso_U_22
_atom_site_aniso_U_33
_atom_site_aniso_U_23
_atom_site_aniso_U_13
_atom_site_aniso_U_12
O1 0.0178(5) 0.0274(6) 0.0159(6) -0.0063(4) -0.0043(4) 0.0000(4)
O2 0.0280(6) 0.0346(7) 0.0185(6) -0.0028(5) -0.0060(5) -0.0040(5)
O3 0.0231(6) 0.0326(6) 0.0176(6) -0.0003(5) -0.0045(4) -0.0012(5)
O4 0.0267(6) 0.0297(6) 0.0324(7) -0.0018(5) 0.0015(5) -0.0136(5)
N 0.0203(6) 0.0167(6) 0.0166(7) -0.0046(5) -0.0051(5) -0.0030(5)
C1 0.0165(7) 0.0175(7) 0.0190(8) -0.0040(6) -0.0033(6) -0.0039(6)
C2 0.0232(7) 0.0194(7) 0.0207(8) -0.0016(6) -0.0050(6) -0.0058(6)
C3 0.0250(8) 0.0176(7) 0.0249(9) -0.0050(6) -0.0040(6) -0.0060(6)
C4 0.0226(7) 0.0198(7) 0.0206(8) -0.0078(6) -0.0029(6) -0.0053(6)
C5 0.0171(7) 0.0180(7) 0.0165(8) -0.0048(6) 0.0000(6) -0.0034(6)
C6 0.0193(7) 0.0199(7) 0.0151(8) -0.0048(6) -0.0021(6) -0.0049(6)
C7 0.0174(7) 0.0183(7) 0.0185(8) -0.0047(6) -0.0028(6) -0.0044(6)
C8 0.0178(7) 0.0175(7) 0.0196(8) -0.0051(6) -0.0048(6) -0.0030(6)
C9 0.0192(7) 0.0286(8) 0.0193(8) -0.0079(7) -0.0013(6) -0.0043(6)
C10 0.0186(7) 0.0271(8) 0.0224(8) -0.0061(7) -0.0021(6) -0.0069(6)
C11 0.0182(7) 0.0240(8) 0.0265(9) -0.0026(7) -0.0057(6) -0.0035(6)
C12 0.0227(7) 0.0185(7) 0.0188(8) -0.0025(6) -0.0038(6) -0.0074(6)
C13 0.0227(7) 0.0230(8) 0.0200(8) -0.0077(6) -0.0056(6) -0.0011(6)
C14 0.0209(7) 0.0205(7) 0.0188(8) -0.0082(6) -0.0050(6) -0.0029(6)
C15 0.0162(7) 0.0283(8) 0.0221(8) -0.0120(7) -0.0002(6) -0.0045(6)
C16 0.0234(7) 0.0276(8) 0.0152(8) -0.0061(6) -0.0001(6) -0.0084(6)
C17 0.0210(7) 0.0203(7) 0.0175(8) -0.0052(6) -0.0048(6) -0.0028(6)
C18 0.0173(7) 0.0319(9) 0.0224(9) -0.0070(7) 0.0011(6) -0.0039(6)
C19 0.0252(8) 0.0282(8) 0.0157(8) -0.0041(6) 0.0006(6) -0.0076(7)
C20 0.0348(9) 0.0341(9) 0.0164(8) -0.0007(7) -0.0043(7) -0.0072(7)
C21 0.0175(7) 0.0203(7) 0.0125(7) -0.0012(6) -0.0039(5) -0.0032(6)
C22 0.0230(7) 0.0230(8) 0.0166(8) -0.0056(6) -0.0006(6) -0.0029(6)
C23 0.0201(7) 0.0301(9) 0.0195(8) -0.0041(7) 0.0025(6) -0.0047(6)
C24 0.0203(7) 0.0250(8) 0.0210(8) 0.0007(6) -0.0049(6) -0.0076(6)
C25 0.0235(8) 0.0220(8) 0.0236(9) -0.0069(6) -0.0033(6) -0.0048(6)
C26 0.0198(7) 0.0242(8) 0.0185(8) -0.0065(6) -0.0002(6) -0.0043(6)
C27 0.0360(9) 0.0296(9) 0.0387(11) -0.0010(8) -0.0095(8) -0.0170(8)
C28 0.0180(8) 0.0488(11) 0.0328(10) -0.0118(9) -0.0003(7) -0.0040(7)
C29 0.0352(9) 0.0373(10) 0.0326(10) -0.0073(8) -0.0009(8) -0.0211(8)

loop_
_atom_type_symbol
_atom_type_description
_atom_type_scat_dispersion_real
_atom_type_scat_dispersion_imag
_atom_type_scat_source
C C 0.0033 0.0016 'International Tables Vol C Tables 4.2.6.8 and 6.1.1.4'
H H 0.0000 0.0000 'International Tables Vol C Tables 4.2.6.8 and 6.1.1.4'
N N 0.0061 0.0033 'International Tables Vol C Tables 4.2.6.8 and 6.1.1.4'
O O 0.0106 0.0060 'International Tables Vol C Tables 4.2.6.8 and 6.1.1.4'

loop_
_geom_angle_atom_site_label_1
_geom_angle_atom_site_label_2
_geom_angle_atom_site_label_3
_geom_angle
C8 O1 C1 118.24(11)
C17 O3 C20 117.14(12)
C24 O4 C27 117.21(13)
C1 N C13 112.46(11)
C1 N C2 112.76(12)
C13 N C2 111.64(12)
N C1 O1 107.83(11)
N C1 C5 113.11(12)
O1 C1 C5 109.76(11)
N C1 H1A 108.7
O1 C1 H1A 108.7
C5 C1 H1A 108.7
N C2 C3 111.54(13)
N C2 H2A 109.3
C3 C2 H2A 109.3
N C2 H2B 109.3
C3 C2 H2B 109.3
H2A C2 H2B 108.0
C2 C3 C4 110.66(12)
C2 C3 H3A 109.5
C4 C3 H3A 109.5
C2 C3 H3B 109.5
C4 C3 H3B 109.5
H3A C3 H3B 108.1
C5 C4 C3 109.48(12)
C5 C4 H4A 109.8
C3 C4 H4A 109.8
C5 C4 H4B 109.8
C3 C4 H4B 109.8
H4A C4 H4B 108.2
C1 C5 C4 110.56(12)
C1 C5 C6 109.49(11)
C4 C5 C6 112.97(12)
C1 C5 H5A 107.9
C4 C5 H5A 107.9
C6 C5 H5A 107.9
C7 C6 C21 113.57(12)
C7 C6 C5 109.28(12)
C21 C6 C5 111.82(12)
C7 C6 H6A 107.3
C21 C6 H6A 107.3
C5 C6 H6A 107.3
C8 C7 C12 119.15(13)
C8 C7 C6 122.05(13)
C12 C7 C6 118.79(13)
C7 C8 O1 123.81(13)
C7 C8 C9 125.00(13)
O1 C8 C9 111.18(13)
C8 C9 C10 113.63(13)
C8 C9 H9A 108.8
C10 C9 H9A 108.8
C8 C9 H9B 108.8
C10 C9 H9B 108.8
H9A C9 H9B 107.7
C11 C10 C29 109.78(14)
C11 C10 C9 107.83(13)
C29 C10 C9 110.80(13)
C11 C10 C28 109.83(13)
C29 C10 C28 109.11(14)
C9 C10 C28 109.46(13)
C12 C11 C10 113.15(12)
C12 C11 H11A 108.9
C10 C11 H11A 108.9
C12 C11 H11B 108.9
C10 C11 H11B 108.9
H11A C11 H11B 107.8
O2 C12 C7 121.64(14)
O2 C12 C11 121.00(13)
C7 C12 C11 117.32(13)
N C13 C14 112.61(12)
N C13 H13A 109.1
C14 C13 H13A 109.1
N C13 H13B 109.1
C14 C13 H13B 109.1
H13A C13 H13B 107.8
C15 C14 C19 117.61(13)
C15 C14 C13 121.15(13)
C19 C14 C13 121.24(14)
C14 C15 C16 122.37(14)
C14 C15 H15A 118.8
C16 C15 H15A 118.8
C17 C16 C15 119.00(14)
C17 C16 H16A 120.5
C15 C16 H16A 120.5
O3 C17 C16 124.77(14)
O3 C17 C18 115.80(13)
C16 C17 C18 119.43(13)
C19 C18 C17 120.51(14)
C19 C18 H18A 119.7
C17 C18 H18A 119.7
C18 C19 C14 121.06(15)
C18 C19 H19A 119.5
C14 C19 H19A 119.5
O3 C20 H20A 109.5
O3 C20 H20B 109.5
H20A C20 H20B 109.5
O3 C20 H20C 109.5
H20A C20 H20C 109.5
H20B C20 H20C 109.5
C26 C21 C22 117.46(14)
C26 C21 C6 122.43(13)
C22 C21 C6 120.07(13)
C23 C22 C21 121.40(15)
C23 C22 H22A 119.3
C21 C22 H22A 119.3
C22 C23 C24 120.11(14)
C22 C23 H23A 119.9
C24 C23 H23A 119.9
O4 C24 C23 115.82(14)
O4 C24 C25 124.75(15)
C23 C24 C25 119.43(15)
C24 C25 C26 119.55(15)
C24 C25 H25A 120.2
C26 C25 H25A 120.2
C21 C26 C25 122.04(14)
C21 C26 H26A 119.0
C25 C26 H26A 119.0
O4 C27 H27A 109.5
O4 C27 H27B 109.5
H27A C27 H27B 109.5
O4 C27 H27C 109.5
H27A C27 H27C 109.5
H27B C27 H27C 109.5
C10 C28 H28A 109.5
C10 C28 H28B 109.5
H28A C28 H28B 109.5
C10 C28 H28C 109.5
H28A C28 H28C 109.5
H28B C28 H28C 109.5
C10 C29 H29A 109.5
C10 C29 H29B 109.5
H29A C29 H29B 109.5
C10 C29 H29C 109.5
H29A C29 H29C 109.5
H29B C29 H29C 109.5

loop_
_geom_bond_atom_site_label_1
_geom_bond_atom_site_label_2
_geom_bond_distance
O1 C8 1.3529(17)
O1 C1 1.4921(17)
O2 C12 1.2264(19)
O3 C17 1.3705(17)
O3 C20 1.4282(19)
O4 C24 1.3731(19)
O4 C27 1.430(2)
N C1 1.4287(18)
N C13 1.4707(19)
N C2 1.471(2)
C1 C5 1.523(2)
C1 H1A 1.0000
C2 C3 1.516(2)
C2 H2A 0.9900
C2 H2B 0.9900
C3 C4 1.529(2)
C3 H3A 0.9900
C3 H3B 0.9900
C4 C5 1.527(2)
C4 H4A 0.9900
C4 H4B 0.9900
C5 C6 1.5438(19)
C5 H5A 1.0000
C6 C7 1.513(2)
C6 C21 1.523(2)
C6 H6A 1.0000
C7 C8 1.348(2)
C7 C12 1.4643(19)
C8 C9 1.501(2)
C9 C10 1.537(2)
C9 H9A 0.9900
C9 H9B 0.9900
C10 C11 1.533(2)
C10 C29 1.533(2)
C10 C28 1.538(2)
C11 C12 1.519(2)
C11 H11A 0.9900
C11 H11B 0.9900
C13 C14 1.514(2)
C13 H13A 0.9900
C13 H13B 0.9900
C14 C15 1.383(2)
C14 C19 1.400(2)
C15 C16 1.396(2)
C15 H15A 0.9500
C16 C17 1.391(2)
C16 H16A 0.9500
C17 C18 1.395(2)
C18 C19 1.381(2)
C18 H18A 0.9500
C19 H19A 0.9500
C20 H20A 0.9800
C20 H20B 0.9800
C20 H20C 0.9800
C21 C26 1.386(2)
C21 C22 1.401(2)
C22 C23 1.381(2)
C22 H22A 0.9500
C23 C24 1.398(2)
C23 H23A 0.9500
C24 C25 1.387(2)
C25 C26 1.393(2)
C25 H25A 0.9500
C26 H26A 0.9500
C27 H27A 0.9800
C27 H27B 0.9800
C27 H27C 0.9800
C28 H28A 0.9800
C28 H28B 0.9800
C28 H28C 0.9800
C29 H29A 0.9800
C29 H29B 0.9800
C29 H29C 0.9800
